data_7115726
loop_
_publ_author_name
'Dau, Phuong V.'
'Cohen, Seth M.'

_publ_section_title
;
 Modulating H~2~ sorption in metal--organic frameworks via
 ordered functional groups
;
_journal_coden_ASTM CHCOFS
_journal_issue 81
_journal_name_full
;
 Chemical Communications (Cambridge, United Kingdom)
;
_journal_page_first 12154
_journal_page_last 12157
_journal_paper_doi 10.1039/c4cc05265j
_journal_volume 50
_journal_year 2014
_chemical_formula_moiety 'C24 O13 Zn4'
_chemical_formula_sum 'C24 O13 Zn4'
_chemical_formula_weight 757.72
_chemical_name_common IRMOF-3-AMCy
_space_group_IT_number 216
_symmetry_cell_setting cubic
_symmetry_space_group_name_Hall 'F -4 2 3'
_symmetry_space_group_name_H-M 'F -4 3 m'
_atom_sites_solution_hydrogens constr
_atom_sites_solution_primary direct
_atom_sites_solution_secondary difmap
_audit_creation_method SHELXL-97
_cell_angle_alpha 90.00
_cell_angle_beta 90.00
_cell_angle_gamma 90.00
_cell_formula_units_Z 8
_cell_length_a 25.6177(9)
_cell_length_b 25.6177(9)
_cell_length_c 25.6177(9)
_cell_measurement_reflns_used 2629
_cell_measurement_temperature 100(2)
_cell_measurement_theta_max 67.83
_cell_measurement_theta_min 6.91
_cell_volume 16812.0(10)
_computing_cell_refinement 'Bruker SAINT'
_computing_data_collection 'Bruker APEX2'
_computing_data_reduction 'Bruker SAINT'
_computing_molecular_graphics 'Bruker SHELXTL'
_computing_publication_material 'Bruker SHELXTL'
_computing_structure_refinement 'SHELXL-97 (Sheldrick, 2008)'
_computing_structure_solution 'SHELXS-97 (Sheldrick, 2008)'
_diffrn_ambient_temperature 100(2)
_diffrn_measured_fraction_theta_full 0.962
_diffrn_measured_fraction_theta_max 0.962
_diffrn_measurement_device_type 'Bruker APEX-II CCD'
_diffrn_measurement_method '\f and \w scans'
_diffrn_radiation_monochromator graphite
_diffrn_radiation_source 'fine-focus sealed tube'
_diffrn_radiation_type CuK\a
_diffrn_radiation_wavelength 1.54178
_diffrn_reflns_av_R_equivalents 0.0000
_diffrn_reflns_av_sigmaI/netI 0.0360
_diffrn_reflns_limit_h_max 12
_diffrn_reflns_limit_h_min -16
_diffrn_reflns_limit_k_max 21
_diffrn_reflns_limit_k_min 0
_diffrn_reflns_limit_l_max 30
_diffrn_reflns_limit_l_min 3
_diffrn_reflns_number 1391
_diffrn_reflns_theta_full 68.43
_diffrn_reflns_theta_max 68.43
_diffrn_reflns_theta_min 6.91
_diffrn_standards_number 0
_exptl_absorpt_coefficient_mu 1.488
_exptl_absorpt_correction_T_max 0.9324
_exptl_absorpt_correction_T_min 0.9123
_exptl_absorpt_correction_type multi-scan
_exptl_absorpt_process_details SADABS
_exptl_crystal_colour colourless
_exptl_crystal_density_diffrn 0.599
_exptl_crystal_density_method 'not measured'
_exptl_crystal_description square
_exptl_crystal_F_000 2944
_exptl_crystal_size_max 0.40
_exptl_crystal_size_mid 0.40
_exptl_crystal_size_min 0.10
_refine_diff_density_max 1.442
_refine_diff_density_min -1.040
_refine_diff_density_rms 0.172
_refine_ls_abs_structure_details 'Flack H D (1983), Acta Cryst. A39, 876-881'
_refine_ls_abs_structure_Flack 0.2(4)
_refine_ls_extinction_method none
_refine_ls_goodness_of_fit_ref 1.359
_refine_ls_hydrogen_treatment constr
_refine_ls_matrix_type full
_refine_ls_number_parameters 46
_refine_ls_number_reflns 1391
_refine_ls_number_restraints 0
_refine_ls_restrained_S_all 1.359
_refine_ls_R_factor_all 0.1489
_refine_ls_R_factor_gt 0.1331
_refine_ls_shift/su_max 0.002
_refine_ls_shift/su_mean 0.001
_refine_ls_structure_factor_coef Fsqd
_refine_ls_weighting_details 'calc w=1/[\s^2^(Fo^2^)+(0.2000P)^2^+0.0000P] where P=(Fo^2^+2Fc^2^)/3'
_refine_ls_weighting_scheme calc
_refine_ls_wR_factor_gt 0.3197
_refine_ls_wR_factor_ref 0.3407
_reflns_number_gt 945
_reflns_number_total 1391
_reflns_threshold_expression >2sigma(I)
_cod_data_source_file c4cc05265j2.cif
_cod_data_source_block IRMOF-3-AMCy
_cod_original_sg_symbol_H-M F-43m
_cod_database_code 7115726

loop_
_symmetry_equiv_pos_as_xyz
'x, y, z'
'-x, -y, z'
'-x, y, -z'
'x, -y, -z'
'z, x, y'
'z, -x, -y'
'-z, -x, y'
'-z, x, -y'
'y, z, x'
'-y, z, -x'
'y, -z, -x'
'-y, -z, x'
'y, x, z'
'-y, -x, z'
'y, -x, -z'
'-y, x, -z'
'x, z, y'
'-x, z, -y'
'-x, -z, y'
'x, -z, -y'
'z, y, x'
'z, -y, -x'
'-z, y, -x'
'-z, -y, x'
'x, y+1/2, z+1/2'
'-x, -y+1/2, z+1/2'
'-x, y+1/2, -z+1/2'
'x, -y+1/2, -z+1/2'
'z, x+1/2, y+1/2'
'z, -x+1/2, -y+1/2'
'-z, -x+1/2, y+1/2'
'-z, x+1/2, -y+1/2'
'y, z+1/2, x+1/2'
'-y, z+1/2, -x+1/2'
'y, -z+1/2, -x+1/2'
'-y, -z+1/2, x+1/2'
'y, x+1/2, z+1/2'
'-y, -x+1/2, z+1/2'
'y, -x+1/2, -z+1/2'
'-y, x+1/2, -z+1/2'
'x, z+1/2, y+1/2'
'-x, z+1/2, -y+1/2'
'-x, -z+1/2, y+1/2'
'x, -z+1/2, -y+1/2'
'z, y+1/2, x+1/2'
'z, -y+1/2, -x+1/2'
'-z, y+1/2, -x+1/2'
'-z, -y+1/2, x+1/2'
'x+1/2, y, z+1/2'
'-x+1/2, -y, z+1/2'
'-x+1/2, y, -z+1/2'
'x+1/2, -y, -z+1/2'
'z+1/2, x, y+1/2'
'z+1/2, -x, -y+1/2'
'-z+1/2, -x, y+1/2'
'-z+1/2, x, -y+1/2'
'y+1/2, z, x+1/2'
'-y+1/2, z, -x+1/2'
'y+1/2, -z, -x+1/2'
'-y+1/2, -z, x+1/2'
'y+1/2, x, z+1/2'
'-y+1/2, -x, z+1/2'
'y+1/2, -x, -z+1/2'
'-y+1/2, x, -z+1/2'
'x+1/2, z, y+1/2'
'-x+1/2, z, -y+1/2'
'-x+1/2, -z, y+1/2'
'x+1/2, -z, -y+1/2'
'z+1/2, y, x+1/2'
'z+1/2, -y, -x+1/2'
'-z+1/2, y, -x+1/2'
'-z+1/2, -y, x+1/2'
'x+1/2, y+1/2, z'
'-x+1/2, -y+1/2, z'
'-x+1/2, y+1/2, -z'
'x+1/2, -y+1/2, -z'
'z+1/2, x+1/2, y'
'z+1/2, -x+1/2, -y'
'-z+1/2, -x+1/2, y'
'-z+1/2, x+1/2, -y'
'y+1/2, z+1/2, x'
'-y+1/2, z+1/2, -x'
'y+1/2, -z+1/2, -x'
'-y+1/2, -z+1/2, x'
'y+1/2, x+1/2, z'
'-y+1/2, -x+1/2, z'
'y+1/2, -x+1/2, -z'
'-y+1/2, x+1/2, -z'
'x+1/2, z+1/2, y'
'-x+1/2, z+1/2, -y'
'-x+1/2, -z+1/2, y'
'x+1/2, -z+1/2, -y'
'z+1/2, y+1/2, x'
'z+1/2, -y+1/2, -x'
'-z+1/2, y+1/2, -x'
'-z+1/2, -y+1/2, x'

loop_
_atom_site_label
_atom_site_type_symbol
_atom_site_fract_x
_atom_site_fract_y
_atom_site_fract_z
_atom_site_U_iso_or_equiv
_atom_site_adp_type
_atom_site_occupancy
_atom_site_symmetry_multiplicity
_atom_site_calc_flag
_atom_site_refinement_flags
O3 O 0.4693(4) 0.4693(4) 0.3850(7) 0.122(6) Uani 1 2 d S
O4 O 0.4690(6) 0.4690(6) 0.1169(6) 0.125(6) Uani 1 2 d S
C2 C 0.5000 0.5000 0.3023(9) 0.086(9) Uani 1 4 d S
C4 C 0.5000 0.5000 0.1921(17) 0.133(15) Uani 1 4 d S
C5 C 0.4672(10) 0.4672(10) 0.2229(7) 0.22(2) Uani 1 2 d S
C6 C 0.4712(9) 0.4712(9) 0.2722(7) 0.159(12) Uani 1 2 d S
C3 C 0.5000 0.5000 0.1386(12) 0.083(10) Uiso 1 4 d S
C1 C 0.5000 0.5000 0.3608(7) 0.078(10) Uani 1 4 d S
Zn1 Zn 0.45660(8) 0.45660(8) 0.04340(8) 0.0466(9) Uiso 1 6 d S
O1 O 0.5000 0.5000 0.0000 0.053(11) Uani 1 24 d S
Zn2 Zn 0.45638(7) 0.45638(7) 0.45638(7) 0.0470(9) Uani 1 6 d S
O2 O 0.5000 0.5000 0.5000 0.054(11) Uani 1 24 d S

loop_
_atom_site_aniso_label
_atom_site_aniso_U_11
_atom_site_aniso_U_22
_atom_site_aniso_U_33
_atom_site_aniso_U_23
_atom_site_aniso_U_13
_atom_site_aniso_U_12
O3 0.129(9) 0.129(9) 0.107(9) 0.005(6) 0.005(6) -0.072(14)
O4 0.155(9) 0.155(9) 0.064(7) 0.009(7) 0.009(7) -0.042(17)
C2 0.115(14) 0.115(14) 0.026(9) 0.000 0.000 -0.033(19)
C4 0.16(2) 0.16(2) 0.076(18) 0.000 0.000 -0.05(3)
C5 0.32(3) 0.32(3) 0.016(7) -0.029(8) -0.029(8) -0.18(4)
C6 0.215(19) 0.215(19) 0.045(9) -0.009(8) -0.009(8) -0.11(2)
C1 0.106(14) 0.106(14) 0.023(8) 0.000 0.000 0.004(13)
O1 0.053(11) 0.053(11) 0.053(11) 0.000 0.000 0.000
Zn2 0.0470(9) 0.0470(9) 0.0470(9) -0.0056(5) -0.0056(5) -0.0056(5)
O2 0.054(11) 0.054(11) 0.054(11) 0.000 0.000 0.000

loop_
_atom_type_symbol
_atom_type_description
_atom_type_scat_dispersion_real
_atom_type_scat_dispersion_imag
_atom_type_scat_source
C C 0.0181 0.0091 'International Tables Vol C Tables 4.2.6.8 and 6.1.1.4'
H H 0.0000 0.0000 'International Tables Vol C Tables 4.2.6.8 and 6.1.1.4'
N N 0.0311 0.0180 'International Tables Vol C Tables 4.2.6.8 and 6.1.1.4'
O O 0.0492 0.0322 'International Tables Vol C Tables 4.2.6.8 and 6.1.1.4'
Zn Zn -1.5491 0.6778 'International Tables Vol C Tables 4.2.6.8 and 6.1.1.4'

loop_
_geom_angle_atom_site_label_1
_geom_angle_atom_site_label_2
_geom_angle_atom_site_label_3
_geom_angle
_geom_angle_site_symmetry_1
_geom_angle_site_symmetry_3
C1 O3 Zn2 133.5(14) . .
C3 O4 Zn1 129.9(19) . .
C6 C2 C6 107(3) . 2_665
C6 C2 C1 126.4(14) . .
C6 C2 C1 126.4(14) 2_665 .
C3 C4 C5 123.6(17) . 2_665
C3 C4 C5 123.6(17) . .
C5 C4 C5 113(3) 2_665 .
C6 C5 C4 117(4) . .
C5 C6 C2 133(4) . .
O4 C3 O4 127(3) 2_665 .
O4 C3 C4 116.4(15) 2_665 .
O4 C3 C4 116.4(15) . .
O3 C1 O3 122(2) 2_665 .
O3 C1 C2 119.2(11) 2_665 .
O3 C1 C2 119.2(11) . .
O1 Zn1 O4 111.8(6) . .
O1 Zn1 O4 111.8(6) . 35
O4 Zn1 O4 107.1(6) . 35
O1 Zn1 O4 111.8(6) . 56
O4 Zn1 O4 107.1(6) . 56
O4 Zn1 O4 107.1(6) 35 56
O1 Zn1 Zn1 35.3 . 2_665
O4 Zn1 Zn1 76.5(6) . 2_665
O4 Zn1 Zn1 124.8(5) 35 2_665
O4 Zn1 Zn1 124.8(5) 56 2_665
O1 Zn1 Zn1 35.3 . 4_565
O4 Zn1 Zn1 124.8(5) . 4_565
O4 Zn1 Zn1 124.8(5) 35 4_565
O4 Zn1 Zn1 76.5(6) 56 4_565
Zn1 Zn1 Zn1 60.0 2_665 4_565
O1 Zn1 Zn1 35.3 . 3_655
O4 Zn1 Zn1 124.8(5) . 3_655
O4 Zn1 Zn1 76.5(6) 35 3_655
O4 Zn1 Zn1 124.8(5) 56 3_655
Zn1 Zn1 Zn1 60.0 2_665 3_655
Zn1 Zn1 Zn1 60.0 4_565 3_655
Zn1 O1 Zn1 109.5 . 2_665
Zn1 O1 Zn1 109.5 . 4_565
Zn1 O1 Zn1 109.5 2_665 4_565
Zn1 O1 Zn1 109.5 . 3_655
Zn1 O1 Zn1 109.471(1) 2_665 3_655
Zn1 O1 Zn1 109.5 4_565 3_655
O3 Zn2 O3 108.0(5) . 9
O3 Zn2 O3 108.0(5) . 5
O3 Zn2 O3 108.0(5) 9 5
O3 Zn2 O2 110.9(5) . .
O3 Zn2 O2 110.9(5) 9 .
O3 Zn2 O2 110.9(5) 5 .
Zn2 O2 Zn2 109.5 . 4_566
Zn2 O2 Zn2 109.5 . 2_665
Zn2 O2 Zn2 109.471(1) 4_566 2_665
Zn2 O2 Zn2 109.471(1) . 3_656
Zn2 O2 Zn2 109.471(1) 4_566 3_656
Zn2 O2 Zn2 109.471(1) 2_665 3_656

loop_
_geom_bond_atom_site_label_1
_geom_bond_atom_site_label_2
_geom_bond_distance
_geom_bond_site_symmetry_2
O3 C1 1.273(18) .
O3 Zn2 1.888(18) .
O4 C3 1.25(2) .
O4 Zn1 1.935(16) .
C2 C6 1.30(3) .
C2 C6 1.30(3) 2_665
C2 C1 1.50(3) .
C4 C3 1.37(5) .
C4 C5 1.43(4) 2_665
C4 C5 1.43(4) .
C5 C6 1.271(17) .
C3 O4 1.25(2) 2_665
C1 O3 1.273(18) 2_665
Zn1 O1 1.926(3) .
Zn1 O4 1.935(16) 35
Zn1 O4 1.935(16) 56
Zn1 Zn1 3.145(5) 2_665
Zn1 Zn1 3.145(5) 4_565
Zn1 Zn1 3.145(5) 3_655
O1 Zn1 1.926(3) 2_665
O1 Zn1 1.926(3) 4_565
O1 Zn1 1.926(3) 3_655
Zn2 O3 1.888(18) 9
Zn2 O3 1.888(18) 5
Zn2 O2 1.936(3) .
O2 Zn2 1.936(3) 4_566
O2 Zn2 1.936(3) 2_665
O2 Zn2 1.936(3) 3_656

loop_
_platon_squeeze_void_nr
_platon_squeeze_void_average_x
_platon_squeeze_void_average_y
_platon_squeeze_void_average_z
_platon_squeeze_void_volume
_platon_squeeze_void_count_electrons
_platon_squeeze_void_content
1 -0.006 0.111 0.334 13049 2648 ' '
